data_1562064
loop_
_publ_author_name
'Yang, Gao-Shan'
'Liu, Chong-Bo'
'Liu, Hong'
'Robbins, Julianne'
'Zhang, Z. John'
'Yin, Hong-Shan'
'Wen, Hui-Liang'
'Wang, Yu-Hua'

_publ_section_title
;
 Rational assembly of Pb(II)/Cd(II)/Mn(II) coordination polymers based on
 flexible V-shaped dicarboxylate ligand: Syntheses, helical structures and
 properties
;
_journal_name_full 'Journal of Solid State Chemistry'
_journal_page_first 391
_journal_page_last 401
_journal_paper_doi 10.1016/j.jssc.2014.12.013
_journal_volume 225
_journal_year 2015
_chemical_formula_sum 'C29 H22 F6 Mn N2 O7'
_chemical_formula_weight 679.43
_space_group_IT_number 14
_space_group_name_Hall '-P 2ybc'
_space_group_name_H-M_alt 'P 1 21/c 1'
_symmetry_cell_setting monoclinic
_symmetry_space_group_name_H-M 'P 1 21/c 1'
_atom_sites_solution_hydrogens geom
_atom_sites_solution_primary direct
_atom_sites_solution_secondary difmap
_audit_creation_method SHELXL-97
_cell_angle_alpha 90.00
_cell_angle_beta 101.929(2)
_cell_angle_gamma 90.00
_cell_formula_units_Z 4
_cell_length_a 15.184(2)
_cell_length_b 7.7697(11)
_cell_length_c 23.302(3)
_cell_measurement_reflns_used 6375
_cell_measurement_temperature 296(2)
_cell_measurement_theta_max 28.87
_cell_measurement_theta_min 2.62
_cell_volume 2689.7(6)
_computing_cell_refinement 'Bruker SAINT'
_computing_data_collection 'Bruker APEX2'
_computing_data_reduction 'Bruker SAINT'
_computing_molecular_graphics 'Bruker SHELXTL'
_computing_publication_material 'Bruker SHELXTL'
_computing_structure_refinement 'SHELXL-97 (Sheldrick, 2008)'
_computing_structure_solution 'SHELXS-97 (Sheldrick, 2008)'
_diffrn_ambient_temperature 296(2)
_diffrn_measured_fraction_theta_full 0.998
_diffrn_measured_fraction_theta_max 0.998
_diffrn_measurement_device_type 'Bruker APEX-II CCD'
_diffrn_measurement_method '\f and \w scans'
_diffrn_radiation_monochromator graphite
_diffrn_radiation_source 'fine-focus sealed tube'
_diffrn_radiation_type MoK\a
_diffrn_radiation_wavelength 0.71073
_diffrn_reflns_av_R_equivalents 0.0242
_diffrn_reflns_av_sigmaI/netI 0.0274
_diffrn_reflns_limit_h_max 18
_diffrn_reflns_limit_h_min -18
_diffrn_reflns_limit_k_max 9
_diffrn_reflns_limit_k_min -9
_diffrn_reflns_limit_l_max 28
_diffrn_reflns_limit_l_min -14
_diffrn_reflns_number 14244
_diffrn_reflns_theta_full 25.50
_diffrn_reflns_theta_max 25.50
_diffrn_reflns_theta_min 2.74
_exptl_absorpt_coefficient_mu 0.586
_exptl_absorpt_correction_T_max 0.9172
_exptl_absorpt_correction_T_min 0.8917
_exptl_absorpt_correction_type multi-scan
_exptl_absorpt_process_details sadabs
_exptl_crystal_colour colourless
_exptl_crystal_density_diffrn 1.678
_exptl_crystal_density_method 'not measured'
_exptl_crystal_description block
_exptl_crystal_F_000 1380
_exptl_crystal_size_max 0.20
_exptl_crystal_size_mid 0.16
_exptl_crystal_size_min 0.15
_refine_diff_density_max 0.638
_refine_diff_density_min -0.933
_refine_diff_density_rms 0.068
_refine_ls_extinction_method none
_refine_ls_goodness_of_fit_ref 1.009
_refine_ls_hydrogen_treatment mixed
_refine_ls_matrix_type full
_refine_ls_number_parameters 406
_refine_ls_number_reflns 5013
_refine_ls_number_restraints 3
_refine_ls_restrained_S_all 1.048
_refine_ls_R_factor_all 0.0462
_refine_ls_R_factor_gt 0.0387
_refine_ls_shift/su_max 0.002
_refine_ls_shift/su_mean 0.000
_refine_ls_structure_factor_coef Fsqd
_refine_ls_weighting_details 'calc w=1/[\s^2^(Fo^2^)+(0.0562P)^2^+3.1028P] where P=(Fo^2^+2Fc^2^)/3'
_refine_ls_weighting_scheme calc
_refine_ls_wR_factor_gt 0.1073
_refine_ls_wR_factor_ref 0.1132
_reflns_number_gt 4274
_reflns_number_total 5013
_reflns_threshold_expression >2sigma(I)
_cod_data_source_file JSSC-2015-225-391.cif
_cod_data_source_block 6
_cod_depositor_comments
;
The following automatic conversions were performed:

data item '_symmetry_cell_setting' value 'Monoclinic' was changed to
'monoclinic' in accordance with the built-in table derived from the
CIF Core dictionary named 'cif_core.dic' version 2.4.5 last updated
on 2014-11-21.

Automatic conversion script
Id: cif_fix_values 8369 2020-08-20 11:38:08Z andrius 
;
_cod_original_cell_volume 2689.8(7)
_cod_original_sg_symbol_H-M P2(1)/c
_cod_database_code 1562064

loop_
_symmetry_equiv_pos_as_xyz
'x, y, z'
'-x, y+1/2, -z+1/2'
'-x, -y, -z'
'x, -y-1/2, z-1/2'

loop_
_atom_site_label
_atom_site_type_symbol
_atom_site_fract_x
_atom_site_fract_y
_atom_site_fract_z
_atom_site_U_iso_or_equiv
_atom_site_adp_type
_atom_site_occupancy
_atom_site_symmetry_multiplicity
_atom_site_calc_flag
_atom_site_refinement_flags
_atom_site_disorder_assembly
_atom_site_disorder_group
O6 O 0.71326(12) 0.5672(2) 1.00045(8) 0.0353(4) Uani 1 1 d . . .
O5 O 0.76728(13) 0.8296(2) 1.01716(9) 0.0387(5) Uani 1 1 d . . .
C19 C 0.77722(17) 0.6691(3) 1.01672(10) 0.0296(6) Uani 1 1 d . . .
C18 C 0.87146(18) 0.6028(4) 1.04056(12) 0.0361(6) Uani 1 1 d . . .
H18A H 0.9121 0.6539 1.0183 0.043 Uiso 1 1 calc R . .
H18B H 0.8903 0.6404 1.0809 0.043 Uiso 1 1 calc R . .
Mn1 Mn 0.38342(3) 0.29993(5) 0.507321(16) 0.02827(13) Uani 1 1 d . . .
F1 F 0.96229(13) -0.2124(2) 0.87350(8) 0.0467(4) Uani 1 1 d . . .
F2 F 0.81978(12) -0.1678(2) 0.84922(8) 0.0487(4) Uani 1 1 d . . .
F3 F 0.89619(14) -0.2130(2) 0.78319(8) 0.0500(5) Uani 1 1 d . . .
C2 C 0.67408(18) 0.2780(4) 0.57116(11) 0.0317(6) Uani 1 1 d . . .
H2A H 0.7008 0.1724 0.5605 0.038 Uiso 1 1 calc R . .
H2B H 0.7170 0.3707 0.5719 0.038 Uiso 1 1 calc R . .
O1 O 0.52057(12) 0.2279(3) 0.52985(8) 0.0353(4) Uani 1 1 d . . .
C16 C 0.8912(2) 0.1667(4) 0.98803(12) 0.0386(7) Uani 1 1 d . . .
H16 H 0.8907 0.1085 1.0228 0.046 Uiso 1 1 calc R . .
N1 N 0.38079(16) 0.2512(3) 0.40915(9) 0.0340(5) Uani 1 1 d . . .
C9 C 0.91253(17) 0.0626(3) 0.82997(10) 0.0278(5) Uani 1 1 d . . .
O3 O 0.65146(13) 0.2601(3) 0.62733(8) 0.0405(5) Uani 1 1 d . . .
C1 C 0.58785(17) 0.3172(3) 0.52710(10) 0.0274(5) Uani 1 1 d . . .
C15 C 0.88380(17) 0.3443(4) 0.98630(11) 0.0299(6) Uani 1 1 d . . .
C8 C 0.80630(18) 0.1781(4) 0.66927(11) 0.0346(6) Uani 1 1 d . . .
H8 H 0.8233 0.1833 0.6332 0.041 Uiso 1 1 calc R . .
C11 C 1.01175(18) 0.0932(4) 0.82628(11) 0.0318(6) Uani 1 1 d . . .
C6 C 0.84627(17) 0.1241(3) 0.77401(10) 0.0279(5) Uani 1 1 d . . .
C12 C 0.89869(17) 0.1575(3) 0.88579(11) 0.0281(5) Uani 1 1 d . . .
C5 C 0.75797(18) 0.1617(4) 0.77716(11) 0.0349(6) Uani 1 1 d . . .
H5 H 0.7409 0.1565 0.8132 0.042 Uiso 1 1 calc R . .
C14 C 0.88240(18) 0.4296(3) 0.93385(11) 0.0323(6) Uani 1 1 d . . .
H14 H 0.8766 0.5487 0.9318 0.039 Uiso 1 1 calc R . .
C3 C 0.71884(18) 0.2151(4) 0.67331(11) 0.0321(6) Uani 1 1 d . . .
C4 C 0.69500(19) 0.2067(4) 0.72775(12) 0.0376(6) Uani 1 1 d . . .
H4 H 0.6363 0.2316 0.7309 0.045 Uiso 1 1 calc R . .
C10 C 0.89830(19) -0.1332(4) 0.83432(12) 0.0357(6) Uani 1 1 d . . .
C17 C 0.8991(2) 0.0758(4) 0.93876(12) 0.0374(6) Uani 1 1 d . . .
H17 H 0.9049 -0.0433 0.9410 0.045 Uiso 1 1 calc R . .
C13 C 0.88970(18) 0.3362(3) 0.88459(11) 0.0314(6) Uani 1 1 d . . .
H13 H 0.8886 0.3942 0.8495 0.038 Uiso 1 1 calc R . .
C7 C 0.86896(18) 0.1329(4) 0.71960(11) 0.0335(6) Uani 1 1 d . . .
H7 H 0.9277 0.1079 0.7165 0.040 Uiso 1 1 calc R . .
C24 C 0.3137(2) 0.3104(4) 0.36715(12) 0.0395(7) Uani 1 1 d . . .
H24 H 0.2636 0.3575 0.3784 0.047 Uiso 1 1 calc R . .
C23 C 0.31474(19) 0.3053(4) 0.30830(11) 0.0382(7) Uani 1 1 d . . .
H23 H 0.2665 0.3492 0.2810 0.046 Uiso 1 1 calc R . .
C25 C 0.39250(18) 0.2324(4) 0.22676(11) 0.0315(6) Uani 1 1 d . . .
C22 C 0.38793(18) 0.2346(4) 0.28976(11) 0.0319(6) Uani 1 1 d . . .
C20 C 0.4498(2) 0.1775(4) 0.39113(12) 0.0406(7) Uani 1 1 d . . .
H20 H 0.4960 0.1302 0.4192 0.049 Uiso 1 1 calc R . .
C29 C 0.35214(19) 0.3607(4) 0.18905(11) 0.0359(6) Uani 1 1 d . . .
H29 H 0.3249 0.4538 0.2035 0.043 Uiso 1 1 calc R . .
C21 C 0.4561(2) 0.1680(4) 0.33329(12) 0.0409(7) Uani 1 1 d . . .
H21 H 0.5062 0.1168 0.3232 0.049 Uiso 1 1 calc R . .
C26 C 0.4353(2) 0.1025(4) 0.20246(12) 0.0434(7) Uani 1 1 d . . .
H26 H 0.4654 0.0156 0.2261 0.052 Uiso 1 1 calc R . .
O4 O 0.87967(13) 0.4204(3) 1.03859(8) 0.0379(5) Uani 1 1 d . . .
N2 N 0.39090(16) 0.2208(3) 0.10620(9) 0.0355(5) Uani 1 1 d . . .
C28 C 0.35260(19) 0.3497(4) 0.13004(11) 0.0366(6) Uani 1 1 d . . .
H28 H 0.3247 0.4368 0.1055 0.044 Uiso 1 1 calc R . .
C27 C 0.4332(2) 0.1022(4) 0.14297(12) 0.0463(8) Uani 1 1 d . . .
H27 H 0.4630 0.0141 0.1277 0.056 Uiso 1 1 calc R . .
O2 O 0.59106(13) 0.4312(2) 0.48915(8) 0.0345(4) Uani 1 1 d . . .
F5 F 1.02574(11) 0.2566(2) 0.81338(7) 0.0393(4) Uani 1 1 d . . .
F6 F 1.03970(11) -0.0044(2) 0.78621(7) 0.0424(4) Uani 1 1 d . . .
F4 F 1.06821(11) 0.0599(2) 0.87738(7) 0.0433(4) Uani 1 1 d . . .
O7 O 0.6747(4) 0.2335(9) 0.9038(3) 0.195(3) Uani 1 1 d D . .
H2W H 0.7032 0.3129 0.9380 0.293 Uiso 1 1 d RD . .
H1W H 0.7227 0.2217 0.8910 0.293 Uiso 1 1 d RD . .

loop_
_atom_site_aniso_label
_atom_site_aniso_U_11
_atom_site_aniso_U_22
_atom_site_aniso_U_33
_atom_site_aniso_U_23
_atom_site_aniso_U_13
_atom_site_aniso_U_12
O6 0.0322(10) 0.0418(11) 0.0306(9) 0.0013(8) 0.0038(8) -0.0007(8)
O5 0.0370(10) 0.0359(11) 0.0437(11) 0.0017(9) 0.0096(9) 0.0039(8)
C19 0.0323(13) 0.0384(15) 0.0194(12) 0.0002(11) 0.0083(10) 0.0024(11)
C18 0.0328(14) 0.0413(15) 0.0317(14) -0.0092(12) 0.0010(11) 0.0050(12)
Mn1 0.0283(2) 0.0393(2) 0.0167(2) 0.00143(16) 0.00358(15) -0.00454(16)
F1 0.0604(11) 0.0346(9) 0.0415(10) 0.0080(7) 0.0019(8) 0.0072(8)
F2 0.0508(10) 0.0457(10) 0.0511(11) 0.0018(8) 0.0142(8) -0.0150(8)
F3 0.0748(13) 0.0394(9) 0.0356(9) -0.0106(7) 0.0113(9) -0.0056(9)
C2 0.0288(13) 0.0430(15) 0.0222(12) 0.0015(11) 0.0027(10) 0.0021(11)
O1 0.0296(10) 0.0449(11) 0.0296(10) 0.0061(8) 0.0022(8) -0.0028(8)
C16 0.0558(18) 0.0378(15) 0.0230(13) 0.0082(12) 0.0101(12) 0.0055(13)
N1 0.0370(12) 0.0454(13) 0.0193(10) -0.0015(10) 0.0052(9) -0.0041(10)
C9 0.0311(13) 0.0307(13) 0.0205(12) 0.0017(10) 0.0028(10) 0.0002(10)
O3 0.0315(10) 0.0676(14) 0.0210(9) 0.0045(9) 0.0017(8) 0.0080(9)
C1 0.0286(13) 0.0331(13) 0.0197(12) -0.0027(10) 0.0033(10) 0.0015(11)
C15 0.0284(13) 0.0381(14) 0.0225(12) -0.0018(11) 0.0036(10) 0.0056(11)
C8 0.0346(14) 0.0491(16) 0.0202(12) 0.0015(12) 0.0060(11) 0.0019(12)
C11 0.0333(13) 0.0380(15) 0.0217(12) 0.0018(11) 0.0003(10) 0.0022(11)
C6 0.0311(13) 0.0318(13) 0.0190(12) 0.0009(10) 0.0011(10) -0.0016(11)
C12 0.0299(13) 0.0327(13) 0.0205(12) 0.0014(10) 0.0022(10) 0.0009(10)
C5 0.0345(14) 0.0502(17) 0.0206(12) 0.0022(12) 0.0069(11) 0.0012(12)
C14 0.0367(14) 0.0292(13) 0.0308(13) 0.0033(11) 0.0066(11) 0.0038(11)
C3 0.0313(13) 0.0393(15) 0.0232(13) 0.0008(11) 0.0001(10) 0.0001(11)
C4 0.0290(13) 0.0548(18) 0.0286(14) 0.0006(13) 0.0048(11) 0.0033(12)
C10 0.0442(16) 0.0344(14) 0.0274(13) -0.0012(11) 0.0050(12) -0.0027(12)
C17 0.0551(17) 0.0304(14) 0.0264(13) 0.0032(11) 0.0075(12) 0.0044(13)
C13 0.0373(14) 0.0331(13) 0.0240(12) 0.0072(11) 0.0067(11) 0.0022(11)
C7 0.0294(13) 0.0444(15) 0.0263(13) 0.0026(12) 0.0050(10) 0.0041(12)
C24 0.0367(15) 0.0574(19) 0.0254(13) -0.0055(13) 0.0088(11) 0.0034(13)
C23 0.0378(15) 0.0555(18) 0.0200(13) -0.0001(12) 0.0027(11) 0.0054(13)
C25 0.0319(13) 0.0423(15) 0.0202(12) -0.0032(11) 0.0056(10) -0.0058(11)
C22 0.0365(14) 0.0375(14) 0.0217(12) -0.0037(11) 0.0063(11) -0.0058(11)
C20 0.0408(16) 0.0573(18) 0.0219(13) 0.0010(13) 0.0027(11) 0.0062(14)
C29 0.0456(16) 0.0390(15) 0.0233(13) -0.0050(12) 0.0077(11) 0.0012(13)
C21 0.0407(15) 0.0577(19) 0.0249(13) -0.0016(13) 0.0082(12) 0.0111(14)
C26 0.0524(17) 0.0536(18) 0.0245(13) 0.0050(13) 0.0088(12) 0.0151(15)
O4 0.0469(11) 0.0428(11) 0.0232(9) -0.0029(8) 0.0050(8) 0.0138(9)
N2 0.0366(12) 0.0506(14) 0.0199(10) -0.0023(10) 0.0075(9) 0.0014(11)
C28 0.0443(16) 0.0414(15) 0.0236(13) 0.0011(12) 0.0062(12) 0.0011(13)
C27 0.0581(19) 0.0564(19) 0.0265(14) -0.0006(14) 0.0133(13) 0.0203(16)
O2 0.0397(10) 0.0376(10) 0.0249(9) 0.0054(8) 0.0037(8) -0.0017(8)
F5 0.0414(9) 0.0402(9) 0.0372(9) 0.0044(7) 0.0106(7) -0.0077(7)
F6 0.0387(9) 0.0533(10) 0.0354(9) -0.0071(8) 0.0084(7) 0.0084(8)
F4 0.0368(9) 0.0583(11) 0.0295(8) 0.0049(8) -0.0052(7) 0.0006(8)
O7 0.156(5) 0.238(7) 0.201(7) 0.001(5) 0.057(5) -0.024(5)

loop_
_atom_type_symbol
_atom_type_description
_atom_type_scat_dispersion_real
_atom_type_scat_dispersion_imag
_atom_type_scat_source
C C 0.0033 0.0016 'International Tables Vol C Tables 4.2.6.8 and 6.1.1.4'
H H 0.0000 0.0000 'International Tables Vol C Tables 4.2.6.8 and 6.1.1.4'
N N 0.0061 0.0033 'International Tables Vol C Tables 4.2.6.8 and 6.1.1.4'
O O 0.0106 0.0060 'International Tables Vol C Tables 4.2.6.8 and 6.1.1.4'
F F 0.0171 0.0103 'International Tables Vol C Tables 4.2.6.8 and 6.1.1.4'
Mn Mn 0.3368 0.7283 'International Tables Vol C Tables 4.2.6.8 and 6.1.1.4'

loop_
_geom_angle_atom_site_label_1
_geom_angle_atom_site_label_2
_geom_angle_atom_site_label_3
_geom_angle
_geom_angle_site_symmetry_1
_geom_angle_site_symmetry_3
C19 O6 Mn1 88.26(16) . 2_656
C19 O5 Mn1 90.80(16) . 2_656
O6 C19 O5 123.0(2) . .
O6 C19 C18 120.8(2) . .
O5 C19 C18 116.1(2) . .
O6 C19 Mn1 62.97(14) . 2_656
O5 C19 Mn1 60.24(14) . 2_656
C18 C19 Mn1 170.89(18) . 2_656
O4 C18 C19 114.1(2) . .
O4 C18 H18A 108.7 . .
C19 C18 H18A 108.7 . .
O4 C18 H18B 108.7 . .
C19 C18 H18B 108.7 . .
H18A C18 H18B 107.6 . .
O1 Mn1 O2 95.06(8) . 3_666
O1 Mn1 O5 170.53(8) . 2_646
O2 Mn1 O5 94.41(7) 3_666 2_646
O1 Mn1 N2 83.68(8) . 4_566
O2 Mn1 N2 93.42(8) 3_666 4_566
O5 Mn1 N2 95.66(8) 2_646 4_566
O1 Mn1 N1 90.98(8) . .
O2 Mn1 N1 99.50(8) 3_666 .
O5 Mn1 N1 87.55(8) 2_646 .
N2 Mn1 N1 166.42(9) 4_566 .
O1 Mn1 O6 112.90(7) . 2_646
O2 Mn1 O6 151.67(7) 3_666 2_646
O5 Mn1 O6 57.65(7) 2_646 2_646
N2 Mn1 O6 85.55(8) 4_566 2_646
N1 Mn1 O6 85.05(8) . 2_646
O1 Mn1 C19 141.57(8) . 2_646
O2 Mn1 C19 123.36(8) 3_666 2_646
O5 Mn1 C19 28.96(8) 2_646 2_646
N2 Mn1 C19 92.21(8) 4_566 2_646
N1 Mn1 C19 84.21(8) . 2_646
O6 Mn1 C19 28.77(8) 2_646 2_646
O3 C2 C1 107.6(2) . .
O3 C2 H2A 110.2 . .
C1 C2 H2A 110.2 . .
O3 C2 H2B 110.2 . .
C1 C2 H2B 110.2 . .
H2A C2 H2B 108.5 . .
C1 O1 Mn1 127.94(17) . .
C17 C16 C15 120.6(3) . .
C17 C16 H16 119.7 . .
C15 C16 H16 119.7 . .
C20 N1 C24 116.4(2) . .
C20 N1 Mn1 121.82(18) . .
C24 N1 Mn1 121.46(19) . .
C10 C9 C11 107.9(2) . .
C10 C9 C12 111.7(2) . .
C11 C9 C12 106.1(2) . .
C10 C9 C6 106.5(2) . .
C11 C9 C6 112.1(2) . .
C12 C9 C6 112.5(2) . .
C3 O3 C2 117.5(2) . .
O1 C1 O2 125.3(2) . .
O1 C1 C2 117.0(2) . .
O2 C1 C2 117.6(2) . .
O4 C15 C16 115.0(2) . .
O4 C15 C14 125.7(2) . .
C16 C15 C14 119.2(2) . .
C3 C8 C7 119.6(2) . .
C3 C8 H8 120.2 . .
C7 C8 H8 120.2 . .
F5 C11 F6 107.1(2) . .
F5 C11 F4 106.4(2) . .
F6 C11 F4 105.9(2) . .
F5 C11 C9 111.2(2) . .
F6 C11 C9 113.9(2) . .
F4 C11 C9 111.9(2) . .
C7 C6 C5 117.7(2) . .
C7 C6 C9 123.1(2) . .
C5 C6 C9 119.1(2) . .
C17 C12 C13 117.1(2) . .
C17 C12 C9 123.6(2) . .
C13 C12 C9 119.2(2) . .
C4 C5 C6 121.2(2) . .
C4 C5 H5 119.4 . .
C6 C5 H5 119.4 . .
C13 C14 C15 119.5(2) . .
C13 C14 H14 120.3 . .
C15 C14 H14 120.3 . .
O3 C3 C8 125.1(2) . .
O3 C3 C4 115.7(2) . .
C8 C3 C4 119.2(2) . .
C5 C4 C3 120.4(3) . .
C5 C4 H4 119.8 . .
C3 C4 H4 119.8 . .
F2 C10 F3 106.2(2) . .
F2 C10 F1 106.9(2) . .
F3 C10 F1 105.9(2) . .
F2 C10 C9 111.1(2) . .
F3 C10 C9 112.1(2) . .
F1 C10 C9 114.0(2) . .
C16 C17 C12 121.5(3) . .
C16 C17 H17 119.2 . .
C12 C17 H17 119.2 . .
C14 C13 C12 122.0(2) . .
C14 C13 H13 119.0 . .
C12 C13 H13 119.0 . .
C6 C7 C8 121.9(2) . .
C6 C7 H7 119.1 . .
C8 C7 H7 119.1 . .
N1 C24 C23 123.7(3) . .
N1 C24 H24 118.1 . .
C23 C24 H24 118.1 . .
C24 C23 C22 119.8(3) . .
C24 C23 H23 120.1 . .
C22 C23 H23 120.1 . .
C26 C25 C29 116.7(2) . .
C26 C25 C22 122.3(3) . .
C29 C25 C22 121.0(2) . .
C23 C22 C21 116.4(2) . .
C23 C22 C25 121.1(2) . .
C21 C22 C25 122.5(3) . .
N1 C20 C21 123.4(3) . .
N1 C20 H20 118.3 . .
C21 C20 H20 118.3 . .
C28 C29 C25 119.7(3) . .
C28 C29 H29 120.2 . .
C25 C29 H29 120.2 . .
C20 C21 C22 120.2(3) . .
C20 C21 H21 119.9 . .
C22 C21 H21 119.9 . .
C27 C26 C25 119.8(3) . .
C27 C26 H26 120.1 . .
C25 C26 H26 120.1 . .
C15 O4 C18 118.7(2) . .
C27 N2 C28 116.5(2) . .
C27 N2 Mn1 121.10(19) . 4_565
C28 N2 Mn1 122.45(18) . 4_565
N2 C28 C29 123.6(3) . .
N2 C28 H28 118.2 . .
C29 C28 H28 118.2 . .
N2 C27 C26 123.6(3) . .
N2 C27 H27 118.2 . .
C26 C27 H27 118.2 . .
C1 O2 Mn1 134.24(16) . 3_666
H2W O7 H1W 94.7 . .

loop_
_geom_bond_atom_site_label_1
_geom_bond_atom_site_label_2
_geom_bond_distance
_geom_bond_site_symmetry_2
O6 C19 1.249(3) .
O6 Mn1 2.3124(19) 2_656
O5 C19 1.256(3) .
O5 Mn1 2.253(2) 2_656
C19 C18 1.514(4) .
C19 Mn1 2.595(3) 2_656
C18 O4 1.424(3) .
C18 H18A 0.9700 .
C18 H18B 0.9700 .
Mn1 O1 2.1151(19) .
Mn1 O2 2.123(2) 3_666
Mn1 O5 2.253(2) 2_646
Mn1 N2 2.289(2) 4_566
Mn1 N1 2.311(2) .
Mn1 O6 2.312(2) 2_646
Mn1 C19 2.595(3) 2_646
F1 C10 1.338(3) .
F2 C10 1.336(3) .
F3 C10 1.338(3) .
C2 O3 1.427(3) .
C2 C1 1.519(3) .
C2 H2A 0.9700 .
C2 H2B 0.9700 .
O1 C1 1.248(3) .
C16 C17 1.375(4) .
C16 C15 1.384(4) .
C16 H16 0.9300 .
N1 C20 1.336(4) .
N1 C24 1.340(4) .
C9 C10 1.543(4) .
C9 C11 1.545(4) .
C9 C12 1.547(3) .
C9 C6 1.549(3) .
O3 C3 1.365(3) .
C1 O2 1.259(3) .
C15 O4 1.367(3) .
C15 C14 1.386(4) .
C8 C3 1.381(4) .
C8 C7 1.394(4) .
C8 H8 0.9300 .
C11 F5 1.332(3) .
C11 F6 1.338(3) .
C11 F4 1.341(3) .
C6 C7 1.382(4) .
C6 C5 1.389(4) .
C12 C17 1.387(4) .
C12 C13 1.394(4) .
C5 C4 1.381(4) .
C5 H5 0.9300 .
C14 C13 1.382(4) .
C14 H14 0.9300 .
C3 C4 1.391(4) .
C4 H4 0.9300 .
C17 H17 0.9300 .
C13 H13 0.9300 .
C7 H7 0.9300 .
C24 C23 1.375(4) .
C24 H24 0.9300 .
C23 C22 1.386(4) .
C23 H23 0.9300 .
C25 C26 1.384(4) .
C25 C29 1.385(4) .
C25 C22 1.484(4) .
C22 C21 1.391(4) .
C20 C21 1.373(4) .
C20 H20 0.9300 .
C29 C28 1.379(4) .
C29 H29 0.9300 .
C21 H21 0.9300 .
C26 C27 1.380(4) .
C26 H26 0.9300 .
N2 C27 1.330(4) .
N2 C28 1.335(4) .
N2 Mn1 2.289(2) 4_565
C28 H28 0.9300 .
C27 H27 0.9300 .
O2 Mn1 2.1234(19) 3_666
O7 H2W 1.0301 .
O7 H1W 0.8471 .

loop_
_geom_hbond_atom_site_label_D
_geom_hbond_atom_site_label_H
_geom_hbond_atom_site_label_A
_geom_hbond_distance_DH
_geom_hbond_distance_HA
_geom_hbond_distance_DA
_geom_hbond_angle_DHA
_geom_hbond_site_symmetry_A
O7 H2W O6 1.03 2.44 3.405(7) 155.7 .

loop_
_geom_torsion_atom_site_label_1
_geom_torsion_atom_site_label_2
_geom_torsion_atom_site_label_3
_geom_torsion_atom_site_label_4
_geom_torsion
_geom_torsion_site_symmetry_1
_geom_torsion_site_symmetry_2
_geom_torsion_site_symmetry_3
_geom_torsion_site_symmetry_4
Mn1 O6 C19 O5 -5.9(3) 2_656 . . .
Mn1 O6 C19 C18 170.5(2) 2_656 . . .
Mn1 O5 C19 O6 6.0(3) 2_656 . . .
Mn1 O5 C19 C18 -170.5(2) 2_656 . . .
O6 C19 C18 O4 4.0(4) . . . .
O5 C19 C18 O4 -179.3(2) . . . .
Mn1 C19 C18 O4 116.2(12) 2_656 . . .
O2 Mn1 O1 C1 -18.7(2) 3_666 . . .
O5 Mn1 O1 C1 161.9(4) 2_646 . . .
N2 Mn1 O1 C1 -111.5(2) 4_566 . . .
N1 Mn1 O1 C1 81.0(2) . . . .
O6 Mn1 O1 C1 166.0(2) 2_646 . . .
C19 Mn1 O1 C1 162.88(19) 2_646 . . .
O1 Mn1 N1 C20 8.4(2) . . . .
O2 Mn1 N1 C20 103.7(2) 3_666 . . .
O5 Mn1 N1 C20 -162.3(2) 2_646 . . .
N2 Mn1 N1 C20 -58.2(5) 4_566 . . .
O6 Mn1 N1 C20 -104.5(2) 2_646 . . .
C19 Mn1 N1 C20 -133.4(2) 2_646 . . .
O1 Mn1 N1 C24 -165.1(2) . . . .
O2 Mn1 N1 C24 -69.8(2) 3_666 . . .
O5 Mn1 N1 C24 24.2(2) 2_646 . . .
N2 Mn1 N1 C24 128.3(4) 4_566 . . .
O6 Mn1 N1 C24 82.0(2) 2_646 . . .
C19 Mn1 N1 C24 53.1(2) 2_646 . . .
C1 C2 O3 C3 176.6(2) . . . .
Mn1 O1 C1 O2 -33.5(4) . . . .
Mn1 O1 C1 C2 150.06(18) . . . .
O3 C2 C1 O1 -45.7(3) . . . .
O3 C2 C1 O2 137.6(2) . . . .
C17 C16 C15 O4 -177.7(3) . . . .
C17 C16 C15 C14 1.5(4) . . . .
C10 C9 C11 F5 170.4(2) . . . .
C12 C9 C11 F5 -69.8(2) . . . .
C6 C9 C11 F5 53.4(3) . . . .
C10 C9 C11 F6 49.2(3) . . . .
C12 C9 C11 F6 169.0(2) . . . .
C6 C9 C11 F6 -67.7(3) . . . .
C10 C9 C11 F4 -70.8(3) . . . .
C12 C9 C11 F4 49.0(3) . . . .
C6 C9 C11 F4 172.2(2) . . . .
C10 C9 C6 C7 -91.3(3) . . . .
C11 C9 C6 C7 26.5(4) . . . .
C12 C9 C6 C7 146.0(3) . . . .
C10 C9 C6 C5 84.2(3) . . . .
C11 C9 C6 C5 -158.0(2) . . . .
C12 C9 C6 C5 -38.5(3) . . . .
C10 C9 C12 C17 17.1(4) . . . .
C11 C9 C12 C17 -100.2(3) . . . .
C6 C9 C12 C17 136.8(3) . . . .
C10 C9 C12 C13 -166.3(2) . . . .
C11 C9 C12 C13 76.4(3) . . . .
C6 C9 C12 C13 -46.5(3) . . . .
C7 C6 C5 C4 -0.2(4) . . . .
C9 C6 C5 C4 -176.0(3) . . . .
O4 C15 C14 C13 178.1(2) . . . .
C16 C15 C14 C13 -1.0(4) . . . .
C2 O3 C3 C8 -3.0(4) . . . .
C2 O3 C3 C4 177.2(3) . . . .
C7 C8 C3 O3 -179.7(3) . . . .
C7 C8 C3 C4 0.1(4) . . . .
C6 C5 C4 C3 0.1(5) . . . .
O3 C3 C4 C5 179.7(3) . . . .
C8 C3 C4 C5 -0.1(4) . . . .
C11 C9 C10 F2 167.7(2) . . . .
C12 C9 C10 F2 51.5(3) . . . .
C6 C9 C10 F2 -71.7(3) . . . .
C11 C9 C10 F3 -73.6(3) . . . .
C12 C9 C10 F3 170.3(2) . . . .
C6 C9 C10 F3 47.0(3) . . . .
C11 C9 C10 F1 46.8(3) . . . .
C12 C9 C10 F1 -69.4(3) . . . .
C6 C9 C10 F1 167.4(2) . . . .
C15 C16 C17 C12 -1.0(5) . . . .
C13 C12 C17 C16 -0.1(4) . . . .
C9 C12 C17 C16 176.6(3) . . . .
C15 C14 C13 C12 -0.1(4) . . . .
C17 C12 C13 C14 0.7(4) . . . .
C9 C12 C13 C14 -176.2(2) . . . .
C5 C6 C7 C8 0.2(4) . . . .
C9 C6 C7 C8 175.8(3) . . . .
C3 C8 C7 C6 -0.2(4) . . . .
C20 N1 C24 C23 -2.9(4) . . . .
Mn1 N1 C24 C23 170.9(2) . . . .
N1 C24 C23 C22 0.6(5) . . . .
C24 C23 C22 C21 1.6(4) . . . .
C24 C23 C22 C25 -178.0(3) . . . .
C26 C25 C22 C23 -148.2(3) . . . .
C29 C25 C22 C23 30.6(4) . . . .
C26 C25 C22 C21 32.3(4) . . . .
C29 C25 C22 C21 -148.9(3) . . . .
C24 N1 C20 C21 3.1(5) . . . .
Mn1 N1 C20 C21 -170.7(2) . . . .
C26 C25 C29 C28 2.9(4) . . . .
C22 C25 C29 C28 -175.9(3) . . . .
N1 C20 C21 C22 -1.0(5) . . . .
C23 C22 C21 C20 -1.4(4) . . . .
C25 C22 C21 C20 178.1(3) . . . .
C29 C25 C26 C27 -2.4(5) . . . .
C22 C25 C26 C27 176.5(3) . . . .
C16 C15 O4 C18 -179.6(2) . . . .
C14 C15 O4 C18 1.3(4) . . . .
C19 C18 O4 C15 78.3(3) . . . .
C27 N2 C28 C29 -2.5(4) . . . .
Mn1 N2 C28 C29 176.6(2) 4_565 . . .
C25 C29 C28 N2 -0.5(4) . . . .
C28 N2 C27 C26 3.1(5) . . . .
Mn1 N2 C27 C26 -176.0(3) 4_565 . . .
C25 C26 C27 N2 -0.7(5) . . . .
O1 C1 O2 Mn1 119.4(3) . . . 3_666
C2 C1 O2 Mn1 -64.2(3) . . . 3_666
